data_2010683
loop_
_publ_author_name
'Peri\'c, Berislav'
'Koji\'c-Prodi\'c, Biserka'

_publ_section_title
;
 4,4'-Dibromobenzophenone at 293 and 103K
;
_journal_issue 2
_journal_name_full 'Acta Crystallographica Section C'
_journal_page_first 211
_journal_page_last 212
_journal_paper_doi 10.1107/S0108270199013839
_journal_volume 56
_journal_year 2000
_chemical_formula_moiety 'C13 H8 Br2 O'
_chemical_formula_structural 'C13 H8 Br2 O'
_chemical_formula_sum 'C13 H8 Br2 O'
_chemical_formula_weight 339.99
_chemical_name_systematic
;
 4,4'-dibromobenzophenone
;
_space_group_IT_number 37
_symmetry_cell_setting orthorhombic
_symmetry_space_group_name_Hall 'C 2 -2c'
_symmetry_space_group_name_H-M 'C c c 2'
_cell_angle_alpha 90
_cell_angle_beta 90
_cell_angle_gamma 90
_cell_formula_units_Z 4
_cell_length_a 7.2242(2)
_cell_length_b 26.5957(9)
_cell_length_c 6.0118(2)
_cell_measurement_reflns_used 25
_cell_measurement_temperature 103(3)
_cell_measurement_theta_max 47.82
_cell_measurement_theta_min 44.07
_cell_volume 1155.06(6)
_computing_cell_refinement 'CAD-4 EXPRESS and CELDIM routine'
_computing_data_collection 'CAD-4 EXPRESS (Enraf Nonius, 1992)'
_computing_data_reduction 'HELENA (Spek, 1997)'
_computing_molecular_graphics 'PLATON (Spek, 1998)'
_computing_publication_material PLATON
_computing_structure_refinement 'SHELXL97 (Sheldrick, 1997)'
_computing_structure_solution 'SIR97 (Altomare et al., 1996)'
_diffrn_ambient_temperature 103(3)
_diffrn_measured_fraction_theta_full .498
_diffrn_measured_fraction_theta_max .498
_diffrn_measurement_device_type 'Enraf-Nonius CAD-4 diffractometer'
_diffrn_measurement_method \w/2\q
_diffrn_radiation_monochromator graphite
_diffrn_radiation_source 'fine-focused sealed tube'
_diffrn_radiation_type 'Cu K\a'
_diffrn_radiation_wavelength 1.54184
_diffrn_reflns_av_R_equivalents .0000
_diffrn_reflns_av_sigmaI/netI .0341
_diffrn_reflns_limit_h_max 9
_diffrn_reflns_limit_h_min 0
_diffrn_reflns_limit_k_max 0
_diffrn_reflns_limit_k_min -32
_diffrn_reflns_limit_l_max 7
_diffrn_reflns_limit_l_min 0
_diffrn_reflns_number 713
_diffrn_reflns_reduction_process
;
 ?
;
_diffrn_reflns_theta_full 73.92
_diffrn_reflns_theta_max 73.92
_diffrn_reflns_theta_min 3.32
_diffrn_standards_decay_% 2.2
_diffrn_standards_interval_time 60
_diffrn_standards_number 3
_exptl_absorpt_coefficient_mu 8.68
_exptl_absorpt_correction_T_max .581
_exptl_absorpt_correction_T_min .349
_exptl_absorpt_correction_type analytical
_exptl_absorpt_process_details '(PLATON; Spek, 1998)'
_exptl_crystal_colour colourless
_exptl_crystal_density_diffrn 1.955
_exptl_crystal_density_meas ?
_exptl_crystal_description prism
_exptl_crystal_F_000 656
_exptl_crystal_size_max .18
_exptl_crystal_size_mid .138
_exptl_crystal_size_min .072
_refine_diff_density_max .620
_refine_diff_density_min -.329
_refine_ls_abs_structure_details 'Flack (1983)'
_refine_ls_abs_structure_Flack .00(4)
_refine_ls_extinction_coef .00057(8)
_refine_ls_extinction_method 'SHELXL97 (Sheldrick, 1997)'
_refine_ls_goodness_of_fit_ref 1.157
_refine_ls_hydrogen_treatment refall
_refine_ls_matrix_type full
_refine_ls_number_parameters 91
_refine_ls_number_reflns 649
_refine_ls_number_restraints 1
_refine_ls_restrained_S_all 1.156
_refine_ls_R_factor_all .0204
_refine_ls_R_factor_gt .0191
_refine_ls_shift/su_max .000
_refine_ls_shift/su_mean .000
_refine_ls_structure_factor_coef Fsqd
_refine_ls_weighting_details 'w = 1/[\s^2^(Fo^2^)+(0.0211P)^2^+0.5575P] where P=(Fo^2^+2Fc^2^)/3'
_refine_ls_weighting_scheme calc
_refine_ls_wR_factor_ref .0533
_reflns_number_gt 630
_reflns_number_total 649
_reflns_threshold_expression I>2\s(I)
_cod_data_source_file sk1339.cif
_cod_data_source_block II
_cod_depositor_comments
;
The following automatic conversions were performed:

'_exptl_crystal_density_meas' value 'Not measured' was changed to '?'
- the value is perceived as not measured.

Automatic conversion script
Id: cif_fix_values 3008 2015-01-20 13:52:24Z robertas 

The following automatic conversions were performed:

'_refine_ls_weighting_scheme' value 'calc w =
1/[\s^2^(Fo^2^)+(0.0211P)^2^+0.5575P] where P=(Fo^2^+2Fc^2^)/3' was
changed to 'calc'. New tag '_refine_ls_weighting_details' was
created. The value of the new tag was set to 'w =
1/[\s^2^(Fo^2^)+(0.0211P)^2^+0.5575P] where P=(Fo^2^+2Fc^2^)/3'.

Automatic conversion script
Id: cif_fix_values 3143 2015-03-26 13:38:13Z robertas 
;
_cod_original_sg_symbol_Hall 'C 2 -2yc'
_cod_database_code 2010683
_cod_database_fobs_code 2010683

loop_
_symmetry_equiv_pos_as_xyz
x,y,z
-x,-y,z
-x,y,1/2+z
x,-y,1/2+z
1/2+x,1/2+y,z
1/2-x,1/2-y,z
1/2-x,1/2+y,1/2+z
1/2+x,1/2-y,1/2+z

loop_
_atom_site_aniso_label
_atom_site_aniso_U_11
_atom_site_aniso_U_22
_atom_site_aniso_U_33
_atom_site_aniso_U_12
_atom_site_aniso_U_13
_atom_site_aniso_U_23
Br .0281(2) .0137(2) .0313(2) .00110(10) -.0001(3) -.0032(2)
O .0300(17) .028(2) .0082(16) .0067(14) .0000 .0000
C1 .0105(18) .015(2) .009(3) .0034(14) .0000 .0000
C2 .0079(11) .0167(15) .0117(14) .0021(11) -.0023(10) .0018(13)
C3 .0084(12) .0153(12) .0117(15) .0015(11) -.0007(11) .0031(11)
C4 .0116(11) .0156(11) .0107(16) .0020(9) .0013(12) .0000(15)
C5 .0126(13) .0133(15) .0202(19) .0010(10) -.0036(11) .0013(14)
C6 .0141(12) .0184(14) .0202(15) -.0001(12) -.0006(13) .0055(13)
C7 .0133(14) .0217(16) .0108(16) .0022(13) .0017(10) .0045(11)

loop_
_atom_site_label
_atom_site_fract_x
_atom_site_fract_y
_atom_site_fract_z
_atom_site_U_iso_or_equiv
_atom_site_thermal_displace_type
_atom_site_occupancy
_atom_site_type_symbol
Br .27716(4) .043330(10) .44883(10) .02440(10) Uani 1.000 Br
O .25000 .25000 1.1119(7) .0221(10) Uani 1.000 O
C1 .25000 .25000 .9079(8) .0115(13) Uani 1.000 C
C2 .2474(4) .20127(12) .7862(5) .0121(8) Uani 1.000 C
C3 .3249(4) .19550(11) .5750(4) .0118(8) Uani 1.000 C
C4 .3352(4) .14839(10) .4761(5) .0126(7) Uani 1.000 C
C5 .2638(4) .10675(13) .5886(6) .0154(9) Uani 1.000 C
C6 .1842(5) .11163(12) .7985(5) .0176(8) Uani 1.000 C
C7 .1774(5) .15871(14) .8967(4) .0153(9) Uani 1.000 C
H3 .364(5) .2224(12) .506(6) .014(9) Uiso 1.000 H
H4 .380(7) .1439(14) .329(7) .031(12) Uiso 1.000 H
H6 .140(7) .0844(16) .860(7) .035(12) Uiso 1.000 H
H7 .129(6) .1615(16) 1.042(6) .019(11) Uiso 1.000 H

loop_
_atom_type_symbol
_atom_type_description
_atom_type_scat_dispersion_real
_atom_type_scat_dispersion_imag
_atom_type_scat_source
O O .0492 .0322 'International Tables Vol C Tables 4.2.6.8 and 6.1.1.4'
Br Br -.6763 1.2805 'International Tables Vol C Tables 4.2.6.8 and 6.1.1.4'
H H .0000 .0000 'International Tables Vol C Tables 4.2.6.8 and 6.1.1.4'
C C .0181 .0091 'International Tables Vol C Tables 4.2.6.8 and 6.1.1.4'

loop_
_geom_angle_atom_site_label_1
_geom_angle_atom_site_label_2
_geom_angle_atom_site_label_3
_geom_angle_site_symmetry_3
_geom_angle
_geom_angle_publ_flag
O C1 C2 . 119.4(2) no
O C1 C2 6_555 119.4(2) no
C2 C1 C2 6_555 121.1(4) no
C1 C2 C3 . 122.5(3) no
C1 C2 C7 . 118.2(3) no
C3 C2 C7 . 119.0(3) no
C2 C3 C4 . 120.7(3) no
C3 C4 C5 . 119.2(3) no
Br C5 C4 . 118.3(2) no
Br C5 C6 . 120.5(3) no
C4 C5 C6 . 121.2(3) no
C5 C6 C7 . 119.0(3) no
C2 C7 C6 . 120.9(3) no
C2 C3 H3 . 118(2) no
C4 C3 H3 . 121(2) no
C3 C4 H4 . 122(2) no
C5 C4 H4 . 119(2) no
C5 C6 H6 . 117(3) no
C7 C6 H6 . 124(3) no
C2 C7 H7 . 120(3) no
C6 C7 H7 . 119(3) no

loop_
_geom_bond_atom_site_label_1
_geom_bond_atom_site_label_2
_geom_bond_site_symmetry_1
_geom_bond_site_symmetry_2
_geom_bond_distance
_geom_bond_publ_flag
Br C5 . . 1.887(4) no
O C1 . . 1.226(6) no
C1 C2 . . 1.488(4) no
C2 C3 . . 1.396(4) no
C2 C7 . . 1.407(5) no
C3 C4 . . 1.389(4) no
C4 C5 . . 1.396(4) no
C5 C6 . . 1.393(5) no
C6 C7 . . 1.385(5) no
C3 H3 . . .87(3) no
C4 H4 . . .95(4) no
C6 H6 . . .87(4) no
C7 H7 . . .94(4) no

loop_
_geom_torsion_atom_site_label_1
_geom_torsion_atom_site_label_2
_geom_torsion_atom_site_label_3
_geom_torsion_atom_site_label_4
_geom_torsion_site_symmetry_1
_geom_torsion
_geom_torsion_publ_flag
O C1 C2 C3 . -151.5(2) no
O C1 C2 C7 . 23.3(3) no
C2 C1 C2 C3 6_555 28.5(3) no
C2 C1 C2 C7 6_555 -156.7(3) no
C1 C2 C3 C4 . 173.9(3) no
C7 C2 C3 C4 . -.8(4) no
C1 C2 C7 C6 . -175.1(3) no
C3 C2 C7 C6 . -.2(5) no
C2 C3 C4 C5 . 1.2(4) no
C3 C4 C5 Br . 179.3(2) no
C3 C4 C5 C6 . -.6(5) no
Br C5 C6 C7 . 179.7(3) no
C4 C5 C6 C7 . -.4(5) no
C5 C6 C7 C2 . .8(5) no

loop_
_cod_related_entry_id
_cod_related_entry_database
_cod_related_entry_code
1 ChemSpider 65700
